data_4071084
loop_
_publ_author_name
'Velazco, Euclides J.'
'Caffyn, Andrew J. M.'
'Le Goff, Xavier F.'
'Ricard, Louis'

_publ_section_title
;
 Synthesis, Structure, and Coordination Properties of
 1,1&#x2032;-Bis(bis(trifluoromethyl)phosphino)ferrocene, dfmpf
;
_journal_issue 11
_journal_name_full Organometallics
_journal_page_first 2402
_journal_paper_doi 10.1021/om701244b
_journal_volume 27
_journal_year 2008
_chemical_formula_moiety 'C14 H8 Cl2 F12 Fe P2 Pt'
_chemical_formula_sum 'C14 H8 Cl2 F12 Fe P2 Pt'
_chemical_formula_weight 787.98
_chemical_name_systematic
; 
 ? 
;
_space_group_IT_number 14
_symmetry_cell_setting monoclinic
_symmetry_space_group_name_Hall '-P 2ybc'
_symmetry_space_group_name_H-M 'P 1 21/c 1'
_atom_sites_solution_hydrogens geom
_atom_sites_solution_primary direct
_atom_sites_solution_secondary difmap
_audit_creation_method SHELXL-97
_cell_angle_alpha 90.00
_cell_angle_beta 114.609(1)
_cell_angle_gamma 90.00
_cell_formula_units_Z 4
_cell_length_a 9.661(1)
_cell_length_b 13.369(1)
_cell_length_c 17.265(1)
_cell_measurement_reflns_used 5530
_cell_measurement_temperature 150.0(1)
_cell_measurement_theta_max 30.034
_cell_measurement_theta_min 0.998
_cell_volume 2027.4(3)
_computing_structure_refinement 'SHELXL-97 (Sheldrick, 1997)'
_computing_structure_solution 'SHELXS-97 (Sheldrick, 1990)'
_diffrn_ambient_temperature 150.0(1)
_diffrn_measured_fraction_theta_full 0.993
_diffrn_measured_fraction_theta_max 0.993
_diffrn_measurement_device_type KappaCCD
_diffrn_measurement_method 'phi and omega scans'
_diffrn_radiation_monochromator graphite
_diffrn_radiation_source 'fine-focus sealed tube'
_diffrn_radiation_type MoK\a
_diffrn_radiation_wavelength 0.71069
_diffrn_reflns_av_R_equivalents 0.0280
_diffrn_reflns_av_sigmaI/netI 0.0351
_diffrn_reflns_limit_h_max 12
_diffrn_reflns_limit_h_min -13
_diffrn_reflns_limit_k_max 18
_diffrn_reflns_limit_k_min -16
_diffrn_reflns_limit_l_max 22
_diffrn_reflns_limit_l_min -24
_diffrn_reflns_number 19082
_diffrn_reflns_theta_full 30.01
_diffrn_reflns_theta_max 30.01
_diffrn_reflns_theta_min 3.45
_exptl_absorpt_coefficient_mu 8.139
_exptl_absorpt_correction_T_max 0.3559
_exptl_absorpt_correction_T_min 0.2676
_exptl_absorpt_correction_type multi-scan
_exptl_crystal_colour orange
_exptl_crystal_density_diffrn 2.582
_exptl_crystal_density_method 'not measured'
_exptl_crystal_description block
_exptl_crystal_F_000 1472
_exptl_crystal_size_max 0.22
_exptl_crystal_size_mid 0.18
_exptl_crystal_size_min 0.16
_refine_diff_density_max 2.097
_refine_diff_density_min -1.363
_refine_diff_density_rms 0.139
_refine_ls_extinction_coef 0.00180(16)
_refine_ls_extinction_expression Fc^*^=kFc[1+0.001xFc^2^\l^3^/sin(2\q)]^-1/4^
_refine_ls_extinction_method SHELXL
_refine_ls_goodness_of_fit_ref 1.064
_refine_ls_hydrogen_treatment constr
_refine_ls_matrix_type full
_refine_ls_number_parameters 290
_refine_ls_number_reflns 5882
_refine_ls_number_restraints 0
_refine_ls_restrained_S_all 1.064
_refine_ls_R_factor_all 0.0317
_refine_ls_R_factor_gt 0.0255
_refine_ls_shift/su_max 0.002
_refine_ls_shift/su_mean 0.000
_refine_ls_structure_factor_coef Fsqd
_refine_ls_weighting_details 'calc w=1/[\s^2^(Fo^2^)+(0.0292P)^2^+0.2342P] where P=(Fo^2^+2Fc^2^)/3'
_refine_ls_weighting_scheme calc
_refine_ls_wR_factor_gt 0.0574
_refine_ls_wR_factor_ref 0.0592
_reflns_number_gt 5148
_reflns_number_total 5882
_reflns_threshold_expression >2sigma(I)
_cod_data_source_file om701244b-file001.cif
_cod_data_source_block ev167
_cod_depositor_comments
;
The following automatic conversions were performed:

'_symmetry_cell_setting' value 'Monoclinic' changed to 'monoclinic'
according to /home/saulius/struct/CIF-dictionaries/cif_core.dic
dictionary named 'cif_core.dic' version 2.4.1 from 2010-06-29.

Automatic conversion script
Id: cif_fix_values 1715 2011-07-08 13:25:40Z adriana 
;
_cod_original_sg_symbol_H-M 'P21/c     '
_cod_database_code 4071084

loop_
_symmetry_equiv_pos_as_xyz
'x, y, z'
'-x, y+1/2, -z+1/2'
'-x, -y, -z'
'x, -y-1/2, z-1/2'

loop_
_atom_site_label
_atom_site_type_symbol
_atom_site_fract_x
_atom_site_fract_y
_atom_site_fract_z
_atom_site_U_iso_or_equiv
_atom_site_adp_type
_atom_site_occupancy
_atom_site_symmetry_multiplicity
_atom_site_calc_flag
_atom_site_refinement_flags
Pt1 Pt 0.213140(11) -0.350665(8) -0.302459(6) 0.01564(5) Uani 1 1 d .
Fe1 Fe 0.32478(4) -0.17775(3) -0.07777(2) 0.01561(9) Uani 1 1 d .
Cl1 Cl 0.31307(9) -0.48714(7) -0.34311(5) 0.03217(18) Uani 1 1 d .
Cl2 Cl 0.01918(9) -0.35109(6) -0.43812(4) 0.02465(16) Uani 1 1 d .
P1 P 0.41653(8) -0.36118(5) -0.17711(4) 0.01466(14) Uani 1 1 d .
P2 P 0.08820(8) -0.22205(6) -0.27801(4) 0.01606(14) Uani 1 1 d .
F1 F 0.5782(2) -0.21464(17) -0.20127(16) 0.0505(6) Uani 1 1 d .
F2 F 0.6167(2) -0.35640(15) -0.24654(12) 0.0339(5) Uani 1 1 d .
F3 F 0.7168(2) -0.32460(19) -0.11338(12) 0.0439(6) Uani 1 1 d .
F4 F 0.3763(2) -0.54762(15) -0.13783(13) 0.0406(5) Uani 1 1 d .
F5 F 0.5661(2) -0.53782(16) -0.17289(11) 0.0382(5) Uani 1 1 d .
F6 F 0.5878(2) -0.48304(14) -0.05251(10) 0.0306(4) Uani 1 1 d .
F7 F -0.0262(2) -0.04170(14) -0.33781(11) 0.0349(5) Uani 1 1 d .
F8 F -0.1371(2) -0.15698(15) -0.42799(12) 0.0359(5) Uani 1 1 d .
F9 F 0.0903(2) -0.11120(17) -0.40633(11) 0.0373(5) Uani 1 1 d .
F10 F -0.0488(2) -0.31465(17) -0.19332(12) 0.0348(5) Uani 1 1 d .
F11 F -0.1760(2) -0.18973(16) -0.26638(12) 0.0350(4) Uani 1 1 d .
F12 F -0.1713(2) -0.32686(16) -0.32935(13) 0.0364(5) Uani 1 1 d .
C1 C 0.5924(3) -0.3112(3) -0.18468(17) 0.0229(6) Uani 1 1 d .
C2 C 0.4909(4) -0.4908(2) -0.13459(18) 0.0241(6) Uani 1 1 d .
C3 C 0.4197(3) -0.3085(2) -0.08208(15) 0.0168(5) Uani 1 1 d .
C4 C 0.5312(3) -0.2469(2) -0.01789(15) 0.0201(6) Uani 1 1 d .
H4 H 0.6258 -0.2252 -0.0166 0.024 Uiso 1 1 d R
C5 C 0.4724(3) -0.2249(2) 0.04284(16) 0.0231(6) Uani 1 1 d .
H5 H 0.5217 -0.1850 0.0924 0.028 Uiso 1 1 d R
C6 C 0.3295(3) -0.2713(2) 0.01833(16) 0.0233(6) Uani 1 1 d .
H6 H 0.2664 -0.2678 0.0483 0.028 Uiso 1 1 d R
C7 C 0.2956(3) -0.3242(2) -0.05867(17) 0.0185(6) Uani 1 1 d .
H7 H 0.2069 -0.3628 -0.0891 0.022 Uiso 1 1 d R
C8 C 0.3163(3) -0.0893(2) -0.17530(16) 0.0188(6) Uani 1 1 d .
H8 H 0.3754 -0.0969 -0.2072 0.023 Uiso 1 1 d R
C9 C 0.3528(4) -0.0296(2) -0.10219(17) 0.0261(7) Uani 1 1 d .
H9 H 0.4420 0.0100 -0.0762 0.031 Uiso 1 1 d R
C10 C 0.2354(4) -0.0380(2) -0.07356(17) 0.0269(7) Uani 1 1 d .
H10 H 0.2334 -0.0055 -0.0251 0.032 Uiso 1 1 d R
C11 C 0.1223(3) -0.1026(2) -0.12892(16) 0.0220(6) Uani 1 1 d .
H11 H 0.0302 -0.1204 -0.1251 0.026 Uiso 1 1 d R
C12 C 0.1717(3) -0.1367(2) -0.19262(16) 0.0171(6) Uani 1 1 d .
C13 C -0.0028(4) -0.1288(3) -0.36895(18) 0.0252(7) Uani 1 1 d .
C14 C -0.0874(3) -0.2655(2) -0.26650(17) 0.0226(6) Uani 1 1 d .

loop_
_atom_site_aniso_label
_atom_site_aniso_U_11
_atom_site_aniso_U_22
_atom_site_aniso_U_33
_atom_site_aniso_U_23
_atom_site_aniso_U_13
_atom_site_aniso_U_12
Pt1 0.01594(7) 0.01726(7) 0.01342(6) -0.00121(3) 0.00582(5) -0.00090(4)
Fe1 0.01757(19) 0.0147(2) 0.01357(17) 0.00044(14) 0.00548(15) 0.00209(16)
Cl1 0.0393(4) 0.0315(5) 0.0234(3) -0.0068(3) 0.0109(3) 0.0111(4)
Cl2 0.0217(4) 0.0309(4) 0.0165(3) -0.0040(3) 0.0032(3) -0.0043(3)
P1 0.0147(3) 0.0161(4) 0.0139(3) 0.0007(2) 0.0066(3) 0.0017(3)
P2 0.0133(3) 0.0178(4) 0.0154(3) 0.0006(3) 0.0042(2) 0.0000(3)
F1 0.0481(13) 0.0266(13) 0.0983(17) 0.0103(12) 0.0519(13) -0.0022(10)
F2 0.0293(10) 0.0522(15) 0.0296(10) -0.0084(8) 0.0216(9) -0.0037(9)
F3 0.0183(9) 0.0880(18) 0.0234(9) -0.0028(10) 0.0067(8) -0.0052(10)
F4 0.0405(11) 0.0246(12) 0.0541(12) 0.0102(9) 0.0172(10) -0.0056(9)
F5 0.0527(13) 0.0369(13) 0.0287(9) 0.0037(8) 0.0207(9) 0.0265(10)
F6 0.0379(10) 0.0284(11) 0.0184(8) 0.0041(7) 0.0047(7) 0.0131(9)
F7 0.0422(11) 0.0238(11) 0.0280(9) 0.0026(8) 0.0041(8) 0.0104(9)
F8 0.0257(10) 0.0406(14) 0.0234(9) 0.0003(7) -0.0077(8) 0.0017(8)
F9 0.0405(11) 0.0402(13) 0.0351(10) 0.0164(9) 0.0196(9) 0.0046(10)
F10 0.0235(9) 0.0480(13) 0.0342(10) 0.0140(9) 0.0131(8) -0.0024(9)
F11 0.0226(9) 0.0345(12) 0.0527(12) 0.0011(9) 0.0205(9) 0.0064(9)
F12 0.0230(10) 0.0441(13) 0.0406(11) -0.0152(9) 0.0119(8) -0.0148(9)
C1 0.0191(14) 0.0293(18) 0.0226(13) 0.0004(12) 0.0110(11) -0.0002(13)
C2 0.0306(16) 0.0194(16) 0.0245(14) 0.0005(11) 0.0137(12) 0.0040(13)
C3 0.0188(13) 0.0185(15) 0.0137(11) 0.0036(10) 0.0073(10) 0.0049(11)
C4 0.0177(13) 0.0212(16) 0.0168(12) 0.0035(11) 0.0027(10) 0.0055(12)
C5 0.0318(16) 0.0215(16) 0.0117(11) 0.0015(11) 0.0050(11) 0.0075(13)
C6 0.0337(16) 0.0217(16) 0.0194(13) 0.0052(11) 0.0160(12) 0.0075(13)
C7 0.0210(14) 0.0139(14) 0.0227(13) 0.0020(11) 0.0113(11) 0.0021(11)
C8 0.0218(13) 0.0169(15) 0.0164(11) 0.0035(11) 0.0065(10) -0.0005(12)
C9 0.0332(17) 0.0169(16) 0.0181(13) 0.0013(11) 0.0007(12) -0.0025(13)
C10 0.0372(18) 0.0198(17) 0.0185(13) -0.0010(11) 0.0064(12) 0.0100(14)
C11 0.0250(15) 0.0201(16) 0.0217(13) 0.0033(11) 0.0105(11) 0.0095(12)
C12 0.0157(13) 0.0168(15) 0.0160(12) 0.0029(10) 0.0040(10) 0.0043(11)
C13 0.0223(15) 0.0273(18) 0.0197(13) 0.0032(12) 0.0023(12) 0.0024(13)
C14 0.0159(13) 0.0249(17) 0.0267(13) -0.0002(12) 0.0086(11) -0.0015(12)

loop_
_atom_type_symbol
_atom_type_description
_atom_type_scat_dispersion_real
_atom_type_scat_dispersion_imag
_atom_type_scat_source
C C 0.0033 0.0016 'International Tables Vol C Tables 4.2.6.8 and 6.1.1.4'
H H 0.0000 0.0000 'International Tables Vol C Tables 4.2.6.8 and 6.1.1.4'
Cl Cl 0.1484 0.1585 'International Tables Vol C Tables 4.2.6.8 and 6.1.1.4'
F F 0.0171 0.0103 'International Tables Vol C Tables 4.2.6.8 and 6.1.1.4'
Fe Fe 0.3463 0.8444 'International Tables Vol C Tables 4.2.6.8 and 6.1.1.4'
P P 0.1023 0.0942 'International Tables Vol C Tables 4.2.6.8 and 6.1.1.4'
Pt Pt -1.7033 8.3905 'International Tables Vol C Tables 4.2.6.8 and 6.1.1.4'

loop_
_geom_angle_atom_site_label_1
_geom_angle_atom_site_label_2
_geom_angle_atom_site_label_3
_geom_angle
P2 Pt1 P1 101.00(2)
P2 Pt1 Cl1 172.56(3)
P1 Pt1 Cl1 86.24(3)
P2 Pt1 Cl2 85.39(3)
P1 Pt1 Cl2 173.34(3)
Cl1 Pt1 Cl2 87.43(3)
C3 Fe1 C12 111.53(11)
C3 Fe1 C7 41.76(11)
C12 Fe1 C7 109.41(12)
C3 Fe1 C8 109.91(11)
C12 Fe1 C8 42.12(11)
C7 Fe1 C8 137.55(11)
C3 Fe1 C11 142.09(12)
C12 Fe1 C11 41.86(10)
C7 Fe1 C11 111.90(12)
C8 Fe1 C11 69.79(11)
C3 Fe1 C4 41.77(11)
C12 Fe1 C4 142.19(11)
C7 Fe1 C4 69.70(12)
C8 Fe1 C4 112.11(11)
C11 Fe1 C4 175.49(11)
C3 Fe1 C6 68.99(11)
C12 Fe1 C6 136.49(12)
C7 Fe1 C6 40.60(11)
C8 Fe1 C6 178.06(12)
C11 Fe1 C6 110.01(11)
C4 Fe1 C6 68.24(11)
C3 Fe1 C9 137.13(12)
C12 Fe1 C9 68.85(11)
C7 Fe1 C9 177.74(11)
C8 Fe1 C9 40.20(11)
C11 Fe1 C9 67.89(13)
C4 Fe1 C9 110.69(12)
C6 Fe1 C9 141.66(11)
C3 Fe1 C5 68.61(11)
C12 Fe1 C5 176.27(12)
C7 Fe1 C5 68.06(12)
C8 Fe1 C5 141.57(12)
C11 Fe1 C5 135.90(11)
C4 Fe1 C5 40.21(10)
C6 Fe1 C5 39.84(11)
C9 Fe1 C5 113.75(12)
C3 Fe1 C10 177.07(13)
C12 Fe1 C10 68.87(11)
C7 Fe1 C10 141.09(12)
C8 Fe1 C10 68.31(12)
C11 Fe1 C10 40.01(12)
C4 Fe1 C10 136.26(12)
C6 Fe1 C10 112.85(12)
C9 Fe1 C10 40.06(12)
C5 Fe1 C10 111.19(11)
C3 P1 C1 104.77(13)
C3 P1 C2 98.40(13)
C1 P1 C2 98.26(14)
C3 P1 Pt1 122.61(9)
C1 P1 Pt1 111.40(9)
C2 P1 Pt1 117.92(10)
C12 P2 C14 103.28(13)
C12 P2 C13 99.09(13)
C14 P2 C13 99.32(14)
C12 P2 Pt1 123.85(9)
C14 P2 Pt1 111.30(10)
C13 P2 Pt1 116.51(10)
F1 C1 F3 107.9(3)
F1 C1 F2 108.0(2)
F3 C1 F2 106.8(3)
F1 C1 P1 110.4(2)
F3 C1 P1 112.5(2)
F2 C1 P1 111.1(2)
F4 C2 F5 109.2(3)
F4 C2 F6 107.0(2)
F5 C2 F6 106.1(2)
F4 C2 P1 109.4(2)
F5 C2 P1 115.9(2)
F6 C2 P1 108.9(2)
C7 C3 C4 108.2(2)
C7 C3 P1 120.6(2)
C4 C3 P1 131.2(2)
C7 C3 Fe1 70.38(16)
C4 C3 Fe1 71.15(16)
P1 C3 Fe1 123.53(14)
C5 C4 C3 106.7(2)
C5 C4 Fe1 70.93(16)
C3 C4 Fe1 67.08(15)
C5 C4 H4 126.6
C3 C4 H4 126.7
Fe1 C4 H4 126.9
C6 C5 C4 109.3(2)
C6 C5 Fe1 69.74(15)
C4 C5 Fe1 68.86(15)
C6 C5 H5 125.3
C4 C5 H5 125.3
Fe1 C5 H5 127.7
C5 C6 C7 108.4(2)
C5 C6 Fe1 70.42(16)
C7 C6 Fe1 68.22(15)
C5 C6 H6 125.8
C7 C6 H6 125.8
Fe1 C6 H6 127.1
C6 C7 C3 107.4(3)
C6 C7 Fe1 71.19(17)
C3 C7 Fe1 67.86(17)
C6 C7 H7 126.3
C3 C7 H7 126.3
Fe1 C7 H7 126.2
C9 C8 C12 107.1(2)
C9 C8 Fe1 71.24(16)
C12 C8 Fe1 67.57(15)
C9 C8 H8 126.5
C12 C8 H8 126.5
Fe1 C8 H8 126.3
C8 C9 C10 109.2(3)
C8 C9 Fe1 68.56(17)
C10 C9 Fe1 70.19(18)
C8 C9 H9 125.4
C10 C9 H9 125.4
Fe1 C9 H9 127.5
C11 C10 C9 108.6(3)
C11 C10 Fe1 68.91(17)
C9 C10 Fe1 69.75(18)
C11 C10 H10 125.7
C9 C10 H10 125.7
Fe1 C10 H10 127.2
C10 C11 C12 107.5(3)
C10 C11 Fe1 71.08(17)
C12 C11 Fe1 67.23(15)
C10 C11 H11 126.2
C12 C11 H11 126.2
Fe1 C11 H11 127.0
C11 C12 C8 107.5(2)
C11 C12 P2 131.1(2)
C8 C12 P2 121.4(2)
C11 C12 Fe1 70.91(15)
C8 C12 Fe1 70.30(15)
P2 C12 Fe1 122.86(15)
F8 C13 F9 108.7(2)
F8 C13 F7 106.3(2)
F9 C13 F7 107.6(3)
F8 C13 P2 114.5(2)
F9 C13 P2 110.0(2)
F7 C13 P2 109.54(19)
F11 C14 F10 107.5(2)
F11 C14 F12 107.3(2)
F10 C14 F12 107.7(3)
F11 C14 P2 112.0(2)
F10 C14 P2 110.14(18)
F12 C14 P2 111.99(19)

loop_
_geom_bond_atom_site_label_1
_geom_bond_atom_site_label_2
_geom_bond_distance
Pt1 P2 2.2397(7)
Pt1 P1 2.2411(7)
Pt1 Cl1 2.3060(8)
Pt1 Cl2 2.3112(7)
Fe1 C3 1.990(3)
Fe1 C12 1.994(3)
Fe1 C7 2.024(3)
Fe1 C8 2.031(3)
Fe1 C11 2.044(3)
Fe1 C4 2.045(3)
Fe1 C6 2.063(3)
Fe1 C9 2.066(3)
Fe1 C5 2.072(3)
Fe1 C10 2.072(3)
P1 C3 1.774(3)
P1 C1 1.881(3)
P1 C2 1.902(3)
P2 C12 1.771(3)
P2 C14 1.880(3)
P2 C13 1.909(3)
F1 C1 1.317(4)
F2 C1 1.330(3)
F3 C1 1.327(3)
F4 C2 1.324(4)
F5 C2 1.327(3)
F6 C2 1.338(3)
F7 C13 1.340(4)
F8 C13 1.328(3)
F9 C13 1.329(4)
F10 C14 1.332(3)
F11 C14 1.327(3)
F12 C14 1.332(3)
C3 C7 1.431(4)
C3 C4 1.440(4)
C4 C5 1.416(4)
C4 H4 0.9500
C5 C6 1.409(4)
C5 H5 0.9501
C6 C7 1.418(4)
C6 H6 0.9500
C7 H7 0.9500
C8 C9 1.409(4)
C8 C12 1.447(4)
C8 H8 0.9500
C9 C10 1.418(4)
C9 H9 0.9500
C10 C11 1.408(4)
C10 H10 0.9502
C11 C12 1.443(4)
C11 H11 0.9500
